data_4031788
loop_
_publ_author_name
'Nanjo, M.'
'Oda, T.'
'Mochida, K.'

_publ_section_title
;
 Preparation and structural characterization of trimethylsilyl-substituted
 germylzinc halides, (Me3 Si)3 Ge Zn X (X = Cl, Br and I) and silylzinc
 chloride, R (Me3 Si)2 Si Zn Cl (R = (Si Me3) and Ph)
;
_journal_name_full 'Journal of Organometallic Chemistry'
_journal_page_first 100
_journal_page_last 108
_journal_volume 672
_journal_year 2003
_chemical_formula_sum 'C13 H35 Ge I O Si3 Zn'
_chemical_name_systematic '((((C H3)3 Si)3 Ge) Zn I) ((C H2)4 O)'
_space_group_IT_number 2
_symmetry_space_group_name_Hall '-P 1'
_symmetry_space_group_name_H-M 'P -1'
_cell_angle_alpha 76.118
_cell_angle_beta 83.763
_cell_angle_gamma 82.98
_cell_formula_units_Z 8
_cell_length_a 9.608
_cell_length_b 18.117
_cell_length_c 29.605
_cell_volume 4948.413
_citation_journal_id_ASTM JORCAI
_cod_data_source_file Nanjo_JORCAI_2003_495.cif
_cod_data_source_block C13H35Ge1I1O1Si3Zn1
_cod_original_formula_sum 'C13 H35 Ge1 I1 O1 Si3 Zn1'
_cod_database_code 4031788

loop_
_symmetry_equiv_pos_as_xyz
x,y,z
-x,-y,-z

loop_
_atom_site_label
_atom_site_type_symbol
_atom_site_fract_x
_atom_site_fract_y
_atom_site_fract_z
_atom_site_occupancy
_atom_site_U_iso_or_equiv
C23 C 0.238 0.5121 0.4387 1 0.0
Ge2 Ge 0.25555 0.24435 0.48203 1 0.0
C10 C 0.248 0.3608 0.5613 1 0.0
C51 C -0.9738 -0.0721 0.1103 1 0.0
O4 O -0.8526 -0.0093 0.1543 1 0.0
Ge1 Ge -0.00444 0.51161 0.2472 1 0.0
C35 C -0.3023 0.3216 -0.0242 1 0.0
C31 C -0.6422 0.4284 0.0423 1 0.0
Ge4 Ge -0.62701 -0.03264 0.25925 1 0.0
C12 C -0.0271 0.2955 0.5567 1 0.0
C2 C 0.0777 0.5651 0.1257 1 0.0
C47 C -0.2251 0.2676 0.1275 1 0.0
O1 O -0.0421 0.3069 0.3147 1 0.0
C32 C -0.7054 0.4397 -0.0574 1 0.0
C48 C -0.2913 0.2069 0.1117 1 0.0
C50 C -0.0689 -0.0168 0.1299 1 0.0
Si10 Si -0.4906 0.04927 0.28356 1 0.0
I1 I 0.30833 0.34716 0.32942 1 0.0
C46 C -0.329 0.3121 0.1478 1 0.0
C34 C -0.4384 0.272 -0.0989 1 0.0
C26 C 0.447 0.4558 0.4018 1 0.0
Si12 Si -0.4951 -0.15088 0.25599 1 0.0
I3 I -0.49612 0.03801 0.1093 1 0.0
Si6 Si 0.5007 0.20649 0.48346 1 0.0
Si3 Si -0.2511 0.5389 0.24228 1 0.0
O3 O -0.4385 0.2224 0.1238 1 0.0
C25 C 0.488 0.5285 0.4204 1 0.0
C14 C -0.051 0.1709 0.4672 1 0.0
C16 C 0.5726 0.1912 0.4271 1 0.0
C13 C 0.234 0.1046 0.4206 1 0.0
C44 C -0.3053 -0.1389 0.2404 1 0.0
C20 C -0.2162 0.2299 0.3098 1 0.0
C8 C -0.3018 0.6266 0.1977 1 0.0
C3 C 0.305 0.4706 0.1792 1 0.0
Si5 Si 0.1438 0.13977 0.47283 1 0.0
C5 C 0.0594 0.7047 0.2098 1 0.0
Zn1 Zn 0.04207 0.40945 0.31323 1 0.0
C27 C -0.944 0.1691 0.0293 1 0.0
Si4 Si 0.1676 0.27576 0.55385 1 0.0
C19 C -0.1847 0.2943 0.3352 1 0.0
C4 C -0.011 0.6482 0.313 1 0.0
C30 C -0.9184 0.3842 0.0253 1 0.0
C29 C -0.8573 0.2393 -0.072 1 0.0
C18 C 0.578 0.2728 0.5098 1 0.0
C45 C -0.4662 0.2815 0.1508 1 0.0
C22 C 0.0176 0.2577 0.2837 1 0.0
Zn2 Zn 0.21049 0.35142 0.41867 1 0.0
C24 C 0.365 0.5673 0.4235 1 0.0
C37 C -0.603 0.1396 0.2898 1 0.0
Si9 Si -0.4124 0.24958 -0.03503 1 0.0
Ge3 Ge -0.62963 0.25312 0.01103 1 0.0
C15 C 0.1521 0.0604 0.5218 1 0.0
C42 C -0.5128 -0.2215 0.3138 1 0.0
C49 C -0.9971 0.0117 0.1638 1 0.0
Zn3 Zn -0.59393 0.18913 0.09012 1 0.0
Zn4 Zn -0.69191 0.0305 0.18296 1 0.0
C17 C 0.5469 0.1159 0.5248 1 0.0
O2 O 0.299 0.4515 0.4199 1 0.0
C40 C -0.9594 0.028 0.3048 1 0.0
C1 C 0.012 0.4052 0.1582 1 0.0
C28 C -0.6984 0.0869 -0.0207 1 0.0
Si1 Si 0.1053 0.48402 0.17669 1 0.0
C52 C -0.8326 -0.061 0.1244 1 0.0
C43 C -0.5669 -0.1908 0.2118 1 0.0
I4 I -0.79859 0.18174 0.16158 1 0.0
C7 C -0.32 0.4604 0.2188 1 0.0
Si7 Si -0.788 0.18436 -0.01505 1 0.0
I2 I -0.0548 0.41819 0.40202 1 0.0
C39 C -0.7923 -0.0914 0.3737 1 0.0
Si8 Si -0.7296 0.3815 0.0041 1 0.0
C38 C -0.4124 0.0033 0.3414 1 0.0
C6 C 0.283 0.6025 0.2636 1 0.0
C11 C 0.2044 0.1974 0.6045 1 0.0
C36 C -0.3401 0.0748 0.2368 1 0.0
Si11 Si -0.8317 -0.05858 0.31003 1 0.0
C21 C -0.1118 0.235 0.2677 1 0.0
C41 C -0.9173 -0.1356 0.2921 1 0.0
C33 C -0.3155 0.15 -0.018 1 0.0
C9 C -0.3342 0.5598 0.2973 1 0.0
Si2 Si 0.0843 0.62167 0.25853 1 0.0
